data_2237794
loop_
_publ_author_name
'Xie, Xiao-Shuai'
'Mu, Shuai'
'Liu, Ying'
'Liu, Deng-Ke'

_publ_section_title
;
 5-(2-Cyanobenzyl)-4,5,6,7-tetrahydrothieno[3,2-<i>c</i>]pyridin-2-yl
 acetate
;
_journal_coeditor_code CV5399
_journal_issue 5
_journal_name_full 'Acta Crystallographica Section E'
_journal_page_first o713
_journal_paper_doi 10.1107/S1600536813009513
_journal_volume 69
_journal_year 2013
_chemical_formula_iupac 'C17 H16 N2 O2 S'
_chemical_formula_moiety 'C17 H16 N2 O2 S'
_chemical_formula_sum 'C17 H16 N2 O2 S'
_chemical_formula_weight 312.38
_chemical_name_systematic
;
5-(2-Cyanobenzyl)-4,5,6,7-tetrahydrothieno[3,2-<i>c</i>]pyridin-2-yl acetate
;
_space_group_IT_number 14
_symmetry_cell_setting monoclinic
_symmetry_space_group_name_Hall '-P 2yn'
_symmetry_space_group_name_H-M 'P 1 21/n 1'
_atom_sites_solution_hydrogens geom
_atom_sites_solution_primary direct
_atom_sites_solution_secondary difmap
_cell_angle_alpha 90.00
_cell_angle_beta 99.06(3)
_cell_angle_gamma 90.00
_cell_formula_units_Z 4
_cell_length_a 14.174(3)
_cell_length_b 5.9321(12)
_cell_length_c 18.796(4)
_cell_measurement_reflns_used 2001
_cell_measurement_temperature 113(2)
_cell_measurement_theta_max 72.2
_cell_measurement_theta_min 27.6
_cell_volume 1560.7(6)
_computing_cell_refinement 'CrystalClear (Rigaku/MSC, 2005)'
_computing_data_collection 'CrystalClear (Rigaku/MSC, 2005)'
_computing_data_reduction 'CrystalClear (Rigaku/MSC, 2005)'
_computing_molecular_graphics 'SHELXTL (Sheldrick, 2008)'
_computing_publication_material 'CrystalStructure (Rigaku/MSC, 2005)'
_computing_structure_refinement 'SHELXL97 (Sheldrick, 2008)'
_computing_structure_solution 'SHELXS97 (Sheldrick, 2008)'
_diffrn_ambient_temperature 113(2)
_diffrn_detector_area_resol_mean 14.63
_diffrn_measured_fraction_theta_full 0.999
_diffrn_measured_fraction_theta_max 0.979
_diffrn_measurement_device_type 'Rigaku Saturn'
_diffrn_measurement_method \w
_diffrn_radiation_monochromator multilayer
_diffrn_radiation_source 'fine-focus sealed tube'
_diffrn_radiation_type CuK\a
_diffrn_radiation_wavelength 1.54187
_diffrn_reflns_av_R_equivalents 0.0446
_diffrn_reflns_av_sigmaI/netI 0.0283
_diffrn_reflns_limit_h_max 17
_diffrn_reflns_limit_h_min -17
_diffrn_reflns_limit_k_max 7
_diffrn_reflns_limit_k_min -7
_diffrn_reflns_limit_l_max 23
_diffrn_reflns_limit_l_min -17
_diffrn_reflns_number 16000
_diffrn_reflns_theta_full 67.75
_diffrn_reflns_theta_max 72.51
_diffrn_reflns_theta_min 3.64
_diffrn_standards_decay_% 0
_diffrn_standards_interval_count 0
_diffrn_standards_interval_time 0
_diffrn_standards_number 0
_exptl_absorpt_coefficient_mu 1.913
_exptl_absorpt_correction_T_max 0.6783
_exptl_absorpt_correction_T_min 0.6362
_exptl_absorpt_correction_type multi-scan
_exptl_absorpt_process_details '(CrystalClear; Rigaku/MSC, 2005)'
_exptl_crystal_colour colourless
_exptl_crystal_density_diffrn 1.329
_exptl_crystal_density_method 'not measured'
_exptl_crystal_description prism
_exptl_crystal_F_000 656
_exptl_crystal_size_max 0.26
_exptl_crystal_size_mid 0.24
_exptl_crystal_size_min 0.22
_refine_diff_density_max 0.296
_refine_diff_density_min -0.282
_refine_ls_extinction_coef 0.0040(4)
_refine_ls_extinction_expression Fc^*^=kFc[1+0.001xFc^2^\l^3^/sin(2\q)]^-1/4^
_refine_ls_extinction_method 'SHELXL97 (Sheldrick, 2008)'
_refine_ls_goodness_of_fit_ref 1.075
_refine_ls_hydrogen_treatment constr
_refine_ls_matrix_type full
_refine_ls_number_parameters 201
_refine_ls_number_reflns 3034
_refine_ls_number_restraints 1
_refine_ls_restrained_S_all 1.078
_refine_ls_R_factor_all 0.0388
_refine_ls_R_factor_gt 0.0375
_refine_ls_shift/su_max 0.001
_refine_ls_shift/su_mean 0.000
_refine_ls_structure_factor_coef Fsqd
_refine_ls_weighting_details 'calc w=1/[\s^2^(Fo^2^)+(0.0608P)^2^+0.3535P] where P=(Fo^2^+2Fc^2^)/3'
_refine_ls_weighting_scheme calc
_refine_ls_wR_factor_gt 0.0972
_refine_ls_wR_factor_ref 0.0984
_reflns_number_gt 2819
_reflns_number_total 3034
_reflns_threshold_expression I>2sigma(I)
_cod_data_source_file cv5399.cif
_cod_data_source_block I
_cod_original_cell_volume 1560.7(5)
_cod_original_sg_symbol_H-M 'P 21/n'
_cod_database_code 2237794
_cod_database_fobs_code 2237794

loop_
_symmetry_equiv_pos_as_xyz
'x, y, z'
'-x+1/2, y+1/2, -z+1/2'
'-x, -y, -z'
'x-1/2, -y-1/2, z-1/2 '

loop_
_atom_site_type_symbol
_atom_site_label
_atom_site_fract_x
_atom_site_fract_y
_atom_site_fract_z
_atom_site_U_iso_or_equiv
_atom_site_adp_type
_atom_site_calc_flag
_atom_site_refinement_flags
_atom_site_occupancy
_atom_site_symmetry_multiplicity
S S1 0.07455(2) 0.16825(5) 0.143145(17) 0.02086(13) Uani d . 1 1
O O1 0.02603(6) -0.21422(16) 0.06058(5) 0.0237(2) Uani d . 1 1
O O2 -0.09148(7) -0.05922(19) 0.11147(6) 0.0356(3) Uani d . 1 1
N N1 0.38740(7) 0.30018(18) 0.16585(6) 0.0202(3) Uani d . 1 1
N N2 0.64150(12) 0.3514(3) 0.02028(9) 0.0527(4) Uani d . 1 1
C C1 0.09324(9) -0.0540(2) 0.08710(7) 0.0201(3) Uani d . 1 1
C C2 0.18393(9) -0.0624(2) 0.07280(7) 0.0201(3) Uani d . 1 1
H H2 0.2064 -0.1715 0.0425 0.024 Uiso calc R 1 1
C C3 0.24163(9) 0.1132(2) 0.10896(7) 0.0187(3) Uani d . 1 1
C C4 0.19251(9) 0.2503(2) 0.14809(7) 0.0196(3) Uani d . 1 1
C C5 0.23440(9) 0.4496(2) 0.19049(7) 0.0216(3) Uani d . 1 1
H H5A 0.2447 0.4142 0.2426 0.026 Uiso calc R 1 1
H H5B 0.1904 0.5799 0.1820 0.026 Uiso calc R 1 1
C C6 0.32936(9) 0.5055(2) 0.16606(7) 0.0217(3) Uani d . 1 1
H H6A 0.3175 0.5712 0.1170 0.026 Uiso calc R 1 1
H H6B 0.3643 0.6183 0.1990 0.026 Uiso calc R 1 1
C C7 0.34597(9) 0.1510(2) 0.10650(7) 0.0206(3) Uani d . 1 1
H H7A 0.3800 0.0047 0.1106 0.025 Uiso calc R 1 1
H H7B 0.3537 0.2201 0.0598 0.025 Uiso calc R 1 1
C C8 0.48585(9) 0.3588(2) 0.15919(8) 0.0245(3) Uani d . 1 1
H H8A 0.5078 0.4827 0.1931 0.029 Uiso calc R 1 1
H H8B 0.4879 0.4140 0.1097 0.029 Uiso calc R 1 1
C C9 0.55298(9) 0.1608(2) 0.17475(7) 0.0207(3) Uani d . 1 1
C C10 0.62212(9) 0.1119(2) 0.13184(8) 0.0255(3) Uani d U 1 1
C C11 0.68601(10) -0.0673(3) 0.14838(9) 0.0321(3) Uani d . 1 1
H H11 0.7327 -0.0980 0.1185 0.038 Uiso calc R 1 1
C C12 0.68115(10) -0.1995(2) 0.20814(9) 0.0311(3) Uani d . 1 1
H H12 0.7242 -0.3218 0.2195 0.037 Uiso calc R 1 1
C C13 0.61310(10) -0.1526(2) 0.25154(8) 0.0276(3) Uani d . 1 1
H H13 0.6097 -0.2425 0.2929 0.033 Uiso calc R 1 1
C C14 0.54986(9) 0.0252(2) 0.23487(8) 0.0250(3) Uani d . 1 1
H H14 0.5035 0.0551 0.2651 0.030 Uiso calc R 1 1
C C15 0.63104(11) 0.2481(3) 0.06926(9) 0.0351(4) Uani d U 1 1
C C16 -0.06452(9) -0.2078(2) 0.07641(8) 0.0233(3) Uani d . 1 1
C C17 -0.12011(10) -0.4073(2) 0.04513(8) 0.0270(3) Uani d . 1 1
H H17A -0.1192 -0.4134 -0.0069 0.040 Uiso calc R 1 1
H H17B -0.1862 -0.3947 0.0539 0.040 Uiso calc R 1 1
H H17C -0.0914 -0.5451 0.0678 0.040 Uiso calc R 1 1

loop_
_atom_site_aniso_label
_atom_site_aniso_U_11
_atom_site_aniso_U_22
_atom_site_aniso_U_33
_atom_site_aniso_U_12
_atom_site_aniso_U_13
_atom_site_aniso_U_23
S1 0.01803(19) 0.0246(2) 0.0204(2) 0.00246(11) 0.00426(13) -0.00427(11)
O1 0.0176(5) 0.0254(5) 0.0282(5) -0.0002(4) 0.0038(4) -0.0072(4)
O2 0.0237(5) 0.0417(6) 0.0437(7) -0.0034(4) 0.0123(5) -0.0190(5)
N1 0.0178(5) 0.0186(5) 0.0246(6) 0.0000(4) 0.0041(4) 0.0001(4)
N2 0.0543(10) 0.0658(11) 0.0433(9) 0.0074(8) 0.0242(8) 0.0159(8)
C1 0.0199(6) 0.0217(6) 0.0185(6) 0.0014(5) 0.0017(5) -0.0015(5)
C2 0.0205(6) 0.0205(6) 0.0191(6) 0.0041(5) 0.0028(5) -0.0012(5)
C3 0.0197(6) 0.0200(6) 0.0163(6) 0.0024(5) 0.0025(5) 0.0022(5)
C4 0.0191(6) 0.0221(6) 0.0174(6) 0.0026(5) 0.0028(5) 0.0005(5)
C5 0.0225(6) 0.0216(6) 0.0209(7) 0.0025(5) 0.0046(5) -0.0020(5)
C6 0.0250(6) 0.0179(6) 0.0225(7) 0.0009(5) 0.0050(5) -0.0001(5)
C7 0.0202(6) 0.0202(6) 0.0219(7) 0.0014(5) 0.0051(5) -0.0013(5)
C8 0.0207(6) 0.0224(6) 0.0310(8) -0.0028(5) 0.0063(5) 0.0020(5)
C9 0.0167(6) 0.0218(6) 0.0234(7) -0.0039(5) 0.0020(5) -0.0015(5)
C10 0.0214(6) 0.0303(7) 0.0255(7) -0.0028(5) 0.0059(5) -0.0009(6)
C11 0.0236(7) 0.0369(8) 0.0376(9) 0.0032(6) 0.0103(6) -0.0024(7)
C12 0.0217(7) 0.0268(7) 0.0433(9) 0.0026(5) 0.0009(6) 0.0013(6)
C13 0.0242(7) 0.0268(7) 0.0303(8) -0.0040(5) 0.0003(6) 0.0052(6)
C14 0.0226(6) 0.0275(7) 0.0257(7) -0.0023(5) 0.0058(5) 0.0011(6)
C15 0.0322(8) 0.0425(9) 0.0337(8) 0.0026(7) 0.0152(7) 0.0033(7)
C16 0.0182(6) 0.0285(7) 0.0231(7) 0.0011(5) 0.0028(5) -0.0003(5)
C17 0.0229(7) 0.0270(7) 0.0306(8) -0.0010(5) 0.0029(6) -0.0025(6)

loop_
_atom_type_symbol
_atom_type_description
_atom_type_scat_dispersion_real
_atom_type_scat_dispersion_imag
_atom_type_scat_source
C C 0.0181 0.0091 'International Tables Vol C Tables 4.2.6.8 and 6.1.1.4'
H H 0.0000 0.0000 'International Tables Vol C Tables 4.2.6.8 and 6.1.1.4'
N N 0.0311 0.0180 'International Tables Vol C Tables 4.2.6.8 and 6.1.1.4'
O O 0.0492 0.0322 'International Tables Vol C Tables 4.2.6.8 and 6.1.1.4'
S S 0.3331 0.5567 'International Tables Vol C Tables 4.2.6.8 and 6.1.1.4'

loop_
_geom_angle_atom_site_label_1
_geom_angle_atom_site_label_2
_geom_angle_atom_site_label_3
_geom_angle
C4 S1 C1 90.43(6)
C16 O1 C1 121.43(10)
C8 N1 C6 110.18(10)
C8 N1 C7 110.52(10)
C6 N1 C7 110.09(10)
C2 C1 O1 121.66(11)
C2 C1 S1 112.89(10)
O1 C1 S1 125.42(9)
C1 C2 C3 111.65(11)
C1 C2 H2 124.2
C3 C2 H2 124.2
C4 C3 C2 112.94(11)
C4 C3 C7 121.15(12)
C2 C3 C7 125.90(11)
C3 C4 C5 124.54(12)
C3 C4 S1 112.08(10)
C5 C4 S1 123.38(9)
C4 C5 C6 107.86(10)
C4 C5 H5A 110.1
C6 C5 H5A 110.1
C4 C5 H5B 110.1
C6 C5 H5B 110.1
H5A C5 H5B 108.4
N1 C6 C5 109.95(10)
N1 C6 H6A 109.7
C5 C6 H6A 109.7
N1 C6 H6B 109.7
C5 C6 H6B 109.7
H6A C6 H6B 108.2
N1 C7 C3 110.09(10)
N1 C7 H7A 109.6
C3 C7 H7A 109.6
N1 C7 H7B 109.6
C3 C7 H7B 109.6
H7A C7 H7B 108.2
N1 C8 C9 112.25(10)
N1 C8 H8A 109.2
C9 C8 H8A 109.2
N1 C8 H8B 109.2
C9 C8 H8B 109.2
H8A C8 H8B 107.9
C14 C9 C10 117.63(12)
C14 C9 C8 120.42(12)
C10 C9 C8 121.90(12)
C9 C10 C11 121.26(13)
C9 C10 C15 120.83(13)
C11 C10 C15 117.90(13)
C12 C11 C10 119.92(13)
C12 C11 H11 120.0
C10 C11 H11 120.0
C11 C12 C13 119.56(14)
C11 C12 H12 120.2
C13 C12 H12 120.2
C12 C13 C14 120.29(14)
C12 C13 H13 119.9
C14 C13 H13 119.9
C13 C14 C9 121.34(13)
C13 C14 H14 119.3
C9 C14 H14 119.3
N2 C15 C10 177.32(17)
O2 C16 O1 122.22(12)
O2 C16 C17 127.33(12)
O1 C16 C17 110.45(11)
C16 C17 H17A 109.5
C16 C17 H17B 109.5
H17A C17 H17B 109.5
C16 C17 H17C 109.5
H17A C17 H17C 109.5
H17B C17 H17C 109.5

loop_
_geom_bond_atom_site_label_1
_geom_bond_atom_site_label_2
_geom_bond_distance
S1 C4 1.7297(13)
S1 C1 1.7338(13)
O1 C16 1.3629(16)
O1 C1 1.3819(16)
O2 C16 1.1987(17)
N1 C8 1.4625(16)
N1 C6 1.4702(16)
N1 C7 1.4716(17)
N2 C15 1.135(2)
C1 C2 1.3549(18)
C2 C3 1.4284(18)
C2 H2 0.9500
C3 C4 1.3594(18)
C3 C7 1.5037(17)
C4 C5 1.4955(18)
C5 C6 1.5256(18)
C5 H5A 0.9900
C5 H5B 0.9900
C6 H6A 0.9900
C6 H6B 0.9900
C7 H7A 0.9900
C7 H7B 0.9900
C8 C9 1.5109(18)
C8 H8A 0.9900
C8 H8B 0.9900
C9 C14 1.393(2)
C9 C10 1.394(2)
C10 C11 1.399(2)
C10 C15 1.449(2)
C11 C12 1.381(2)
C11 H11 0.9500
C12 C13 1.386(2)
C12 H12 0.9500
C13 C14 1.388(2)
C13 H13 0.9500
C14 H14 0.9500
C16 C17 1.4905(19)
C17 H17A 0.9800
C17 H17B 0.9800
C17 H17C 0.9800

loop_
_geom_hbond_atom_site_label_D
_geom_hbond_atom_site_label_H
_geom_hbond_atom_site_label_A
_geom_hbond_site_symmetry_A
_geom_hbond_distance_DH
_geom_hbond_distance_HA
_geom_hbond_distance_DA
_geom_hbond_angle_DHA
C11 H11 O2 1_655 0.95 2.53 3.3346(19) 142.9

loop_
_geom_torsion_atom_site_label_1
_geom_torsion_atom_site_label_2
_geom_torsion_atom_site_label_3
_geom_torsion_atom_site_label_4
_geom_torsion
C16 O1 C1 C2 178.55(12)
C16 O1 C1 S1 0.90(18)
C4 S1 C1 C2 -0.56(11)
C4 S1 C1 O1 177.27(12)
O1 C1 C2 C3 -176.86(11)
S1 C1 C2 C3 1.06(14)
C1 C2 C3 C4 -1.16(16)
C1 C2 C3 C7 178.60(12)
C2 C3 C4 C5 -179.07(12)
C7 C3 C4 C5 1.2(2)
C2 C3 C4 S1 0.74(15)
C7 C3 C4 S1 -179.03(10)
C1 S1 C4 C3 -0.12(11)
C1 S1 C4 C5 179.69(11)
C3 C4 C5 C6 14.85(18)
S1 C4 C5 C6 -164.94(10)
C8 N1 C6 C5 -166.73(11)
C7 N1 C6 C5 71.13(13)
C4 C5 C6 N1 -49.11(14)
C8 N1 C7 C3 -173.55(10)
C6 N1 C7 C3 -51.61(13)
C4 C3 C7 N1 16.65(17)
C2 C3 C7 N1 -163.09(12)
C6 N1 C8 C9 167.62(11)
C7 N1 C8 C9 -70.50(14)
N1 C8 C9 C14 -46.34(17)
N1 C8 C9 C10 136.16(13)
C14 C9 C10 C11 0.2(2)
C8 C9 C10 C11 177.72(13)
C14 C9 C10 C15 -178.76(13)
C8 C9 C10 C15 -1.2(2)
C9 C10 C11 C12 0.0(2)
C15 C10 C11 C12 178.99(14)
C10 C11 C12 C13 -0.3(2)
C11 C12 C13 C14 0.4(2)
C12 C13 C14 C9 -0.2(2)
C10 C9 C14 C13 -0.1(2)
C8 C9 C14 C13 -177.70(12)
C9 C10 C15 N2 162(4)
C11 C10 C15 N2 -17(4)
C1 O1 C16 O2 3.0(2)
C1 O1 C16 C17 -176.31(11)
